data_2232165
loop_
_publ_author_name
'Li, Chunyan'

_publ_section_title
;
 Tris{2-[(furan-2-methyl)iminomethyl]-4-methylphenolato}cobalt(III)
;
_journal_coeditor_code BR2174
_journal_issue 11
_journal_name_full 'Acta Crystallographica Section E'
_journal_page_first m1640
_journal_paper_doi 10.1107/S1600536811044588
_journal_volume 67
_journal_year 2011
_chemical_formula_iupac '[Co (C13 H12 N O2)3]'
_chemical_formula_moiety 'C39 H36 Co N3 O6'
_chemical_formula_sum 'C39 H36 Co N3 O6'
_chemical_formula_weight 701.64
_chemical_name_systematic
;
Tris{2-[(furan-2-methyl)iminomethyl]-4-methylphenolato}cobalt(III)
;
_space_group_IT_number 2
_symmetry_cell_setting triclinic
_symmetry_space_group_name_Hall '-P 1'
_symmetry_space_group_name_H-M 'P -1'
_atom_sites_solution_hydrogens geom
_atom_sites_solution_primary direct
_atom_sites_solution_secondary difmap
_audit_creation_method SHELXL-97
_cell_angle_alpha 102.6050(10)
_cell_angle_beta 102.9840(10)
_cell_angle_gamma 104.7520(10)
_cell_formula_units_Z 2
_cell_length_a 9.7150(8)
_cell_length_b 11.3607(9)
_cell_length_c 16.8591(14)
_cell_measurement_reflns_used 8681
_cell_measurement_temperature 291(2)
_cell_measurement_theta_max 28.24
_cell_measurement_theta_min 2.26
_cell_volume 1676.8(2)
_computing_cell_refinement 'SAINT-Plus (Bruker, 2000)'
_computing_data_collection 'SMART (Bruker, 2000)'
_computing_data_reduction 'SAINT-Plus (Bruker, 2000)'
_computing_molecular_graphics 'SHELXTL (Sheldrick, 2008)'
_computing_publication_material 'SHELXTL (Sheldrick, 2008)'
_computing_structure_refinement 'SHELXTL (Sheldrick, 2008)'
_computing_structure_solution 'SHELXTL (Sheldrick, 2008)'
_diffrn_ambient_temperature 291(2)
_diffrn_measured_fraction_theta_full 0.995
_diffrn_measured_fraction_theta_max 0.995
_diffrn_measurement_device_type 'Bruker SMART APEX CCD'
_diffrn_measurement_method 'phi and omega scans'
_diffrn_radiation_monochromator graphite
_diffrn_radiation_source 'fine-focus sealed tube'
_diffrn_radiation_type MoK\a
_diffrn_radiation_wavelength 0.71073
_diffrn_reflns_av_R_equivalents 0.0428
_diffrn_reflns_av_sigmaI/netI 0.0375
_diffrn_reflns_limit_h_max 11
_diffrn_reflns_limit_h_min -11
_diffrn_reflns_limit_k_max 14
_diffrn_reflns_limit_k_min -14
_diffrn_reflns_limit_l_max 20
_diffrn_reflns_limit_l_min -20
_diffrn_reflns_number 17629
_diffrn_reflns_theta_full 26.00
_diffrn_reflns_theta_max 26.00
_diffrn_reflns_theta_min 1.94
_diffrn_standards_number 0
_exptl_absorpt_coefficient_mu 0.565
_exptl_absorpt_correction_T_max 0.8954
_exptl_absorpt_correction_T_min 0.8579
_exptl_absorpt_correction_type multi-scan
_exptl_absorpt_process_details '(SADABS; Bruker, 2000)'
_exptl_crystal_colour red
_exptl_crystal_density_diffrn 1.390
_exptl_crystal_density_method 'not measured'
_exptl_crystal_description block
_exptl_crystal_F_000 732
_exptl_crystal_size_max 0.28
_exptl_crystal_size_mid 0.22
_exptl_crystal_size_min 0.20
_refine_diff_density_max 0.585
_refine_diff_density_min -0.232
_refine_ls_extinction_method none
_refine_ls_goodness_of_fit_ref 1.010
_refine_ls_hydrogen_treatment constr
_refine_ls_matrix_type full
_refine_ls_number_parameters 445
_refine_ls_number_reflns 6547
_refine_ls_number_restraints 0
_refine_ls_restrained_S_all 1.010
_refine_ls_R_factor_all 0.0444
_refine_ls_R_factor_gt 0.0395
_refine_ls_shift/su_max 0.000
_refine_ls_shift/su_mean 0.000
_refine_ls_structure_factor_coef Fsqd
_refine_ls_weighting_details 'calc w=1/[\s^2^(Fo^2^)+(0.0698P)^2^+0.2448P] where P=(Fo^2^+2Fc^2^)/3'
_refine_ls_weighting_scheme calc
_refine_ls_wR_factor_gt 0.1086
_refine_ls_wR_factor_ref 0.1111
_reflns_number_gt 5722
_reflns_number_total 6547
_reflns_threshold_expression I>\2(I)
_cod_data_source_file br2174.cif
_cod_data_source_block I
_cod_database_code 2232165
_cod_database_fobs_code 2232165

loop_
_symmetry_equiv_pos_as_xyz
'x, y, z'
'-x, -y, -z'

loop_
_atom_site_type_symbol
_atom_site_label
_atom_site_fract_x
_atom_site_fract_y
_atom_site_fract_z
_atom_site_U_iso_or_equiv
_atom_site_adp_type
_atom_site_calc_flag
_atom_site_refinement_flags
_atom_site_occupancy
_atom_site_symmetry_multiplicity
C C1 0.4525(2) 0.84481(19) 0.81135(13) 0.0386(4) Uani d . 1 2
C C2 0.5118(2) 0.87505(18) 0.74636(13) 0.0353(4) Uani d . 1 2
C C3 0.5290(3) 0.9974(2) 0.73886(15) 0.0451(5) Uani d . 1 2
H H3 0.5661 1.0197 0.6961 0.054 Uiso calc R 1 2
C C4 0.4928(3) 1.0862(2) 0.79267(16) 0.0514(6) Uani d . 1 2
H H4 0.5077 1.1671 0.7860 0.062 Uiso calc R 1 2
C C5 0.4338(3) 1.0576(2) 0.85741(15) 0.0497(5) Uani d . 1 2
C C6 0.4135(3) 0.9373(2) 0.86463(15) 0.0486(5) Uani d . 1 2
H H6 0.3724 0.9154 0.9062 0.058 Uiso calc R 1 2
C C7 0.3922(4) 1.1564(3) 0.91538(19) 0.0727(8) Uani d . 1 2
H H7A 0.3105 1.1146 0.9331 0.109 Uiso calc R 1 2
H H7B 0.3634 1.2131 0.8852 0.109 Uiso calc R 1 2
H H7C 0.4763 1.2041 0.9645 0.109 Uiso calc R 1 2
C C8 0.4168(2) 0.7179(2) 0.81855(13) 0.0396(5) Uani d . 1 2
H H8 0.3528 0.6970 0.8505 0.047 Uiso calc R 1 2
C C9 0.4039(3) 0.4991(2) 0.78844(14) 0.0443(5) Uani d . 1 2
H H9A 0.3432 0.4466 0.7315 0.053 Uiso calc R 1 2
H H9B 0.4866 0.4673 0.8043 0.053 Uiso calc R 1 2
C C10 0.3131(2) 0.4805(2) 0.84705(14) 0.0421(5) Uani d . 1 2
C C11 0.1680(3) 0.4320(3) 0.83652(17) 0.0624(7) Uani d . 1 2
H H11 0.0921 0.4047 0.7853 0.075 Uiso calc R 1 2
C C12 0.1498(3) 0.4296(3) 0.91689(19) 0.0685(8) Uani d . 1 2
H H12 0.0608 0.4003 0.9291 0.082 Uiso calc R 1 2
C C13 0.2842(3) 0.4771(3) 0.97078(18) 0.0705(8) Uani d . 1 2
H H13 0.3054 0.4871 1.0289 0.085 Uiso calc R 1 2
C C14 0.5834(2) 0.37043(18) 0.62530(13) 0.0352(4) Uani d . 1 2
C C15 0.6782(2) 0.42767(18) 0.70947(13) 0.0352(4) Uani d . 1 2
C C16 0.7650(2) 0.3586(2) 0.74421(15) 0.0437(5) Uani d . 1 2
H H16 0.8211 0.3898 0.8013 0.052 Uiso calc R 1 2
C C17 0.7683(2) 0.2458(2) 0.69516(16) 0.0472(5) Uani d . 1 2
H H17 0.8287 0.2037 0.7197 0.057 Uiso calc R 1 2
C C18 0.6839(2) 0.1928(2) 0.60989(16) 0.0468(5) Uani d . 1 2
C C19 0.5893(2) 0.25399(19) 0.57714(15) 0.0424(5) Uani d . 1 2
H H19 0.5272 0.2176 0.5215 0.051 Uiso calc R 1 2
C C20 0.7008(3) 0.0749(2) 0.5557(2) 0.0679(7) Uani d . 1 2
H H20A 0.6445 0.0580 0.4975 0.102 Uiso calc R 1 2
H H20B 0.6645 0.0036 0.5757 0.102 Uiso calc R 1 2
H H20C 0.8041 0.0886 0.5597 0.102 Uiso calc R 1 2
C C21 0.4791(2) 0.42576(18) 0.58591(12) 0.0344(4) Uani d . 1 2
H H21 0.4158 0.3784 0.5318 0.041 Uiso calc R 1 2
C C22 0.3441(2) 0.56849(19) 0.56579(13) 0.0364(4) Uani d . 1 2
H H22A 0.3832 0.6562 0.5662 0.044 Uiso calc R 1 2
H H22B 0.3141 0.5154 0.5074 0.044 Uiso calc R 1 2
C C23 0.2122(2) 0.55384(19) 0.59660(12) 0.0369(4) Uani d . 1 2
C C24 0.1454(3) 0.6340(2) 0.62894(16) 0.0539(6) Uani d . 1 2
H H24 0.1783 0.7222 0.6416 0.065 Uiso calc R 1 2
C C25 0.0136(3) 0.5577(3) 0.64020(18) 0.0636(7) Uani d . 1 2
H H25 -0.0556 0.5867 0.6619 0.076 Uiso calc R 1 2
C C26 0.0092(3) 0.4395(3) 0.61410(18) 0.0617(7) Uani d . 1 2
H H26 -0.0660 0.3699 0.6140 0.074 Uiso calc R 1 2
C C27 0.8930(2) 0.89061(19) 0.73095(13) 0.0390(4) Uani d . 1 2
C C28 0.8274(2) 0.78873(18) 0.65436(13) 0.0346(4) Uani d . 1 2
C C29 0.8810(2) 0.8046(2) 0.58505(14) 0.0414(5) Uani d . 1 2
H H29 0.8437 0.7387 0.5344 0.050 Uiso calc R 1 2
C C30 0.9870(2) 0.9150(2) 0.59038(14) 0.0449(5) Uani d . 1 2
H H30 1.0188 0.9215 0.5430 0.054 Uiso calc R 1 2
C C31 1.0489(2) 1.0181(2) 0.66481(15) 0.0464(5) Uani d . 1 2
C C32 1.0010(2) 1.0024(2) 0.73354(14) 0.0467(5) Uani d . 1 2
H H32 1.0416 1.0684 0.7842 0.056 Uiso calc R 1 2
C C33 1.1623(3) 1.1385(2) 0.66737(19) 0.0683(7) Uani d . 1 2
H H33A 1.1139 1.1837 0.6345 0.102 Uiso calc R 1 2
H H33B 1.2374 1.1175 0.6440 0.102 Uiso calc R 1 2
H H33C 1.2078 1.1911 0.7252 0.102 Uiso calc R 1 2
C C34 0.8682(2) 0.8740(2) 0.80870(13) 0.0419(5) Uani d . 1 2
H H34 0.9323 0.9347 0.8587 0.050 Uiso calc R 1 2
C C35 0.7820(3) 0.7725(2) 0.90397(13) 0.0479(5) Uani d . 1 2
H H35A 0.7107 0.6934 0.9014 0.057 Uiso calc R 1 2
H H35B 0.7586 0.8419 0.9370 0.057 Uiso calc R 1 2
C C36 0.9345(3) 0.7756(2) 0.94819(13) 0.0458(5) Uani d . 1 2
C C37 1.0248(3) 0.7123(3) 0.92707(18) 0.0725(8) Uani d . 1 2
H H37 1.0048 0.6495 0.8764 0.087 Uiso calc R 1 2
C C38 1.1573(3) 0.7585(3) 0.9962(2) 0.0715(8) Uani d . 1 2
H H38 1.2410 0.7320 0.9997 0.086 Uiso calc R 1 2
C C39 1.1391(3) 0.8452(3) 1.0536(2) 0.0832(10) Uani d . 1 2
H H39 1.2100 0.8920 1.1056 0.100 Uiso calc R 1 2
Co Co1 0.60770(3) 0.65937(2) 0.719934(15) 0.03035(10) Uani d . 1 2
N N1 0.46557(18) 0.63065(15) 0.78462(10) 0.0339(4) Uani d . 1 2
N N2 0.46406(16) 0.53381(15) 0.61766(10) 0.0308(3) Uani d . 1 2
N N3 0.76538(18) 0.78309(16) 0.81676(10) 0.0368(4) Uani d . 1 2
O O1 0.54573(15) 0.79318(12) 0.69174(8) 0.0353(3) Uani d . 1 2
O O2 0.38919(19) 0.51014(19) 0.93061(10) 0.0629(5) Uani d . 1 2
O O3 0.68839(15) 0.53894(13) 0.75724(9) 0.0392(3) Uani d . 1 2
O O4 0.13047(17) 0.43143(15) 0.58673(10) 0.0505(4) Uani d . 1 2
O O5 0.73163(14) 0.68008(12) 0.64728(9) 0.0366(3) Uani d . 1 2
O O6 1.0013(2) 0.85831(19) 1.02703(12) 0.0764(6) Uani d . 1 2

loop_
_atom_site_aniso_label
_atom_site_aniso_U_11
_atom_site_aniso_U_22
_atom_site_aniso_U_33
_atom_site_aniso_U_12
_atom_site_aniso_U_13
_atom_site_aniso_U_23
C1 0.0399(11) 0.0405(11) 0.0402(11) 0.0153(9) 0.0176(9) 0.0125(9)
C2 0.0309(10) 0.0351(10) 0.0389(10) 0.0106(8) 0.0097(8) 0.0095(8)
C3 0.0508(13) 0.0388(11) 0.0531(13) 0.0158(10) 0.0233(11) 0.0182(10)
C4 0.0569(14) 0.0367(11) 0.0645(15) 0.0193(10) 0.0203(12) 0.0152(11)
C5 0.0506(13) 0.0475(13) 0.0524(13) 0.0227(11) 0.0175(11) 0.0066(10)
C6 0.0536(13) 0.0542(13) 0.0469(13) 0.0233(11) 0.0259(11) 0.0137(10)
C7 0.091(2) 0.0616(17) 0.0735(19) 0.0401(16) 0.0331(16) 0.0066(14)
C8 0.0405(11) 0.0462(12) 0.0378(11) 0.0142(9) 0.0191(9) 0.0155(9)
C9 0.0501(13) 0.0374(11) 0.0477(12) 0.0097(9) 0.0199(10) 0.0166(9)
C10 0.0450(12) 0.0420(11) 0.0426(11) 0.0109(9) 0.0143(9) 0.0208(9)
C11 0.0426(13) 0.0807(18) 0.0606(16) 0.0075(13) 0.0137(12) 0.0301(14)
C12 0.0568(16) 0.089(2) 0.083(2) 0.0262(15) 0.0389(15) 0.0490(17)
C13 0.079(2) 0.100(2) 0.0548(16) 0.0344(18) 0.0339(15) 0.0466(16)
C14 0.0303(10) 0.0326(10) 0.0433(11) 0.0076(8) 0.0144(8) 0.0113(8)
C15 0.0279(9) 0.0347(10) 0.0461(11) 0.0094(8) 0.0150(8) 0.0146(9)
C16 0.0354(11) 0.0427(12) 0.0554(13) 0.0121(9) 0.0121(9) 0.0208(10)
C17 0.0352(11) 0.0394(11) 0.0759(16) 0.0161(9) 0.0201(11) 0.0256(11)
C18 0.0409(12) 0.0324(11) 0.0723(16) 0.0111(9) 0.0271(11) 0.0154(10)
C19 0.0385(11) 0.0344(10) 0.0516(13) 0.0072(9) 0.0171(10) 0.0084(9)
C20 0.0647(17) 0.0470(14) 0.095(2) 0.0260(13) 0.0314(16) 0.0095(14)
C21 0.0289(9) 0.0348(10) 0.0344(10) 0.0044(8) 0.0101(8) 0.0063(8)
C22 0.0311(10) 0.0417(11) 0.0372(10) 0.0108(8) 0.0086(8) 0.0152(9)
C23 0.0331(10) 0.0424(11) 0.0348(10) 0.0135(9) 0.0065(8) 0.0128(8)
C24 0.0497(13) 0.0567(14) 0.0613(15) 0.0284(11) 0.0151(11) 0.0170(12)
C25 0.0459(14) 0.096(2) 0.0695(17) 0.0415(15) 0.0273(12) 0.0310(15)
C26 0.0373(13) 0.0832(19) 0.0700(17) 0.0126(12) 0.0246(12) 0.0320(15)
C27 0.0364(11) 0.0373(11) 0.0389(11) 0.0080(9) 0.0096(9) 0.0086(9)
C28 0.0310(10) 0.0352(10) 0.0395(11) 0.0118(8) 0.0131(8) 0.0104(8)
C29 0.0403(11) 0.0402(11) 0.0397(11) 0.0079(9) 0.0149(9) 0.0065(9)
C30 0.0424(12) 0.0491(12) 0.0476(12) 0.0124(10) 0.0201(10) 0.0188(10)
C31 0.0407(12) 0.0401(11) 0.0554(13) 0.0068(9) 0.0114(10) 0.0178(10)
C32 0.0460(12) 0.0356(11) 0.0456(12) 0.0030(9) 0.0059(10) 0.0059(9)
C33 0.0650(17) 0.0520(15) 0.0751(18) -0.0044(13) 0.0181(14) 0.0232(13)
C34 0.0422(11) 0.0373(11) 0.0350(10) 0.0061(9) 0.0061(9) 0.0018(8)
C35 0.0476(13) 0.0591(14) 0.0341(11) 0.0140(11) 0.0126(9) 0.0110(10)
C36 0.0479(12) 0.0470(12) 0.0360(11) 0.0097(10) 0.0081(9) 0.0102(9)
C37 0.0686(18) 0.084(2) 0.0575(16) 0.0322(16) 0.0133(14) 0.0033(14)
C38 0.0537(16) 0.081(2) 0.082(2) 0.0272(15) 0.0139(15) 0.0284(17)
C39 0.0629(18) 0.083(2) 0.072(2) 0.0241(16) -0.0195(15) -0.0003(16)
Co1 0.02797(15) 0.03043(15) 0.03159(16) 0.00821(11) 0.00945(11) 0.00764(11)
N1 0.0350(9) 0.0347(8) 0.0327(8) 0.0087(7) 0.0111(7) 0.0127(7)
N2 0.0246(8) 0.0355(8) 0.0315(8) 0.0069(6) 0.0092(6) 0.0108(7)
N3 0.0369(9) 0.0391(9) 0.0301(8) 0.0099(7) 0.0088(7) 0.0055(7)
O1 0.0390(7) 0.0360(7) 0.0372(7) 0.0150(6) 0.0174(6) 0.0135(6)
O2 0.0504(10) 0.0905(13) 0.0486(10) 0.0127(9) 0.0126(8) 0.0361(9)
O3 0.0381(8) 0.0374(7) 0.0388(8) 0.0152(6) 0.0048(6) 0.0080(6)
O4 0.0419(8) 0.0481(9) 0.0615(10) 0.0090(7) 0.0222(7) 0.0150(7)
O5 0.0318(7) 0.0334(7) 0.0395(7) 0.0052(6) 0.0155(6) 0.0014(6)
O6 0.0728(12) 0.0761(13) 0.0538(11) 0.0312(10) -0.0110(9) -0.0110(9)

loop_
_atom_type_symbol
_atom_type_description
_atom_type_scat_dispersion_real
_atom_type_scat_dispersion_imag
_atom_type_scat_source
C C 0.0033 0.0016 'International Tables Vol C Tables 4.2.6.8 and 6.1.1.4'
H H 0.0000 0.0000 'International Tables Vol C Tables 4.2.6.8 and 6.1.1.4'
N N 0.0061 0.0033 'International Tables Vol C Tables 4.2.6.8 and 6.1.1.4'
O O 0.0106 0.0060 'International Tables Vol C Tables 4.2.6.8 and 6.1.1.4'
Co Co 0.3494 0.9721 'International Tables Vol C Tables 4.2.6.8 and 6.1.1.4'

loop_
_geom_angle_atom_site_label_1
_geom_angle_atom_site_label_2
_geom_angle_atom_site_label_3
_geom_angle
C2 C1 C6 119.64(19)
C2 C1 C8 120.94(18)
C6 C1 C8 119.10(19)
O1 C2 C3 119.33(18)
O1 C2 C1 123.68(17)
C3 C2 C1 116.94(18)
C4 C3 C2 122.1(2)
C4 C3 H3 118.9
C2 C3 H3 118.9
C3 C4 C5 121.6(2)
C3 C4 H4 119.2
C5 C4 H4 119.2
C6 C5 C4 117.1(2)
C6 C5 C7 122.1(2)
C4 C5 C7 120.8(2)
C5 C6 C1 122.6(2)
C5 C6 H6 118.7
C1 C6 H6 118.7
C5 C7 H7A 109.5
C5 C7 H7B 109.5
H7A C7 H7B 109.5
C5 C7 H7C 109.5
H7A C7 H7C 109.5
H7B C7 H7C 109.5
N1 C8 C1 125.56(18)
N1 C8 H8 117.2
C1 C8 H8 117.2
C10 C9 N1 117.47(18)
C10 C9 H9A 107.9
N1 C9 H9A 107.9
C10 C9 H9B 107.9
N1 C9 H9B 107.9
H9A C9 H9B 107.2
C11 C10 O2 109.2(2)
C11 C10 C9 134.3(2)
O2 C10 C9 116.36(19)
C10 C11 C12 107.7(2)
C10 C11 H11 126.1
C12 C11 H11 126.1
C13 C12 C11 105.9(2)
C13 C12 H12 127.1
C11 C12 H12 127.1
C12 C13 O2 111.3(2)
C12 C13 H13 124.4
O2 C13 H13 124.4
C15 C14 C19 119.53(19)
C15 C14 C21 122.40(18)
C19 C14 C21 118.06(19)
O3 C15 C16 118.42(19)
O3 C15 C14 124.25(18)
C16 C15 C14 117.32(19)
C17 C16 C15 121.1(2)
C17 C16 H16 119.4
C15 C16 H16 119.4
C16 C17 C18 122.1(2)
C16 C17 H17 119.0
C18 C17 H17 119.0
C19 C18 C17 117.3(2)
C19 C18 C20 122.1(2)
C17 C18 C20 120.6(2)
C18 C19 C14 122.3(2)
C18 C19 H19 118.9
C14 C19 H19 118.9
C18 C20 H20A 109.5
C18 C20 H20B 109.5
H20A C20 H20B 109.5
C18 C20 H20C 109.5
H20A C20 H20C 109.5
H20B C20 H20C 109.5
N2 C21 C14 126.83(18)
N2 C21 H21 116.6
C14 C21 H21 116.6
C23 C22 N2 113.19(16)
C23 C22 H22A 108.9
N2 C22 H22A 108.9
C23 C22 H22B 108.9
N2 C22 H22B 108.9
H22A C22 H22B 107.8
C24 C23 O4 109.67(19)
C24 C23 C22 134.5(2)
O4 C23 C22 115.65(17)
C23 C24 C25 106.7(2)
C23 C24 H24 126.6
C25 C24 H24 126.6
C26 C25 C24 106.6(2)
C26 C25 H25 126.7
C24 C25 H25 126.7
C25 C26 O4 111.1(2)
C25 C26 H26 124.4
O4 C26 H26 124.4
C32 C27 C28 119.94(19)
C32 C27 C34 118.93(19)
C28 C27 C34 120.43(18)
O5 C28 C29 119.33(17)
O5 C28 C27 124.00(18)
C29 C28 C27 116.42(18)
C30 C29 C28 121.7(2)
C30 C29 H29 119.1
C28 C29 H29 119.1
C29 C30 C31 122.3(2)
C29 C30 H30 118.8
C31 C30 H30 118.8
C32 C31 C30 116.5(2)
C32 C31 C33 122.8(2)
C30 C31 C33 120.7(2)
C31 C32 C27 123.0(2)
C31 C32 H32 118.5
C27 C32 H32 118.5
C31 C33 H33A 109.5
C31 C33 H33B 109.5
H33A C33 H33B 109.5
C31 C33 H33C 109.5
H33A C33 H33C 109.5
H33B C33 H33C 109.5
N3 C34 C27 126.66(19)
N3 C34 H34 116.7
C27 C34 H34 116.7
N3 C35 C36 113.19(18)
N3 C35 H35A 108.9
C36 C35 H35A 108.9
N3 C35 H35B 108.9
C36 C35 H35B 108.9
H35A C35 H35B 107.8
C37 C36 O6 109.5(2)
C37 C36 C35 133.6(2)
O6 C36 C35 116.9(2)
C36 C37 C38 107.1(3)
C36 C37 H37 126.4
C38 C37 H37 126.4
C39 C38 C37 106.5(3)
C39 C38 H38 126.7
C37 C38 H38 126.7
C38 C39 O6 110.8(3)
C38 C39 H39 124.6
O6 C39 H39 124.6
O1 Co1 O3 173.72(6)
O1 Co1 O5 87.15(6)
O3 Co1 O5 92.04(6)
O1 Co1 N3 89.22(7)
O3 Co1 N3 84.56(7)
O5 Co1 N3 91.16(6)
O1 Co1 N2 92.27(6)
O3 Co1 N2 93.83(6)
O5 Co1 N2 83.72(6)
N3 Co1 N2 174.59(6)
O1 Co1 N1 91.47(6)
O3 Co1 N1 89.89(6)
O5 Co1 N1 174.71(6)
N3 Co1 N1 93.93(7)
N2 Co1 N1 91.23(6)
C8 N1 C9 119.34(17)
C8 N1 Co1 122.97(14)
C9 N1 Co1 117.52(13)
C21 N2 C22 116.91(16)
C21 N2 Co1 122.58(13)
C22 N2 Co1 119.87(13)
C34 N3 C35 115.85(18)
C34 N3 Co1 122.56(14)
C35 N3 Co1 121.41(14)
C2 O1 Co1 122.20(12)
C10 O2 C13 105.88(19)
C15 O3 Co1 125.90(12)
C23 O4 C26 105.85(18)
C28 O5 Co1 123.52(12)
C36 O6 C39 106.1(2)

loop_
_geom_bond_atom_site_label_1
_geom_bond_atom_site_label_2
_geom_bond_distance
C1 C2 1.413(3)
C1 C6 1.414(3)
C1 C8 1.433(3)
C2 O1 1.319(2)
C2 C3 1.395(3)
C3 C4 1.374(3)
C3 H3 0.9300
C4 C5 1.402(3)
C4 H4 0.9300
C5 C6 1.366(3)
C5 C7 1.520(3)
C6 H6 0.9300
C7 H7A 0.9600
C7 H7B 0.9600
C7 H7C 0.9600
C8 N1 1.284(3)
C8 H8 0.9300
C9 C10 1.479(3)
C9 N1 1.483(2)
C9 H9A 0.9700
C9 H9B 0.9700
C10 C11 1.331(3)
C10 O2 1.357(3)
C11 C12 1.410(4)
C11 H11 0.9300
C12 C13 1.309(4)
C12 H12 0.9300
C13 O2 1.366(3)
C13 H13 0.9300
C14 C15 1.411(3)
C14 C19 1.415(3)
C14 C21 1.438(3)
C15 O3 1.309(2)
C15 C16 1.409(3)
C16 C17 1.377(3)
C16 H16 0.9300
C17 C18 1.394(3)
C17 H17 0.9300
C18 C19 1.377(3)
C18 C20 1.516(3)
C19 H19 0.9300
C20 H20A 0.9600
C20 H20B 0.9600
C20 H20C 0.9600
C21 N2 1.286(2)
C21 H21 0.9300
C22 C23 1.472(3)
C22 N2 1.485(2)
C22 H22A 0.9700
C22 H22B 0.9700
C23 C24 1.338(3)
C23 O4 1.367(2)
C24 C25 1.429(4)
C24 H24 0.9300
C25 C26 1.305(4)
C25 H25 0.9300
C26 O4 1.375(3)
C26 H26 0.9300
C27 C32 1.412(3)
C27 C28 1.420(3)
C27 C34 1.428(3)
C28 O5 1.305(2)
C28 C29 1.409(3)
C29 C30 1.376(3)
C29 H29 0.9300
C30 C31 1.403(3)
C30 H30 0.9300
C31 C32 1.371(3)
C31 C33 1.507(3)
C32 H32 0.9300
C33 H33A 0.9600
C33 H33B 0.9600
C33 H33C 0.9600
C34 N3 1.296(3)
C34 H34 0.9300
C35 N3 1.477(3)
C35 C36 1.489(3)
C35 H35A 0.9700
C35 H35B 0.9700
C36 C37 1.329(4)
C36 O6 1.352(3)
C37 C38 1.416(4)
C37 H37 0.9300
C38 C39 1.299(4)
C38 H38 0.9300
C39 O6 1.370(4)
C39 H39 0.9300
Co1 O1 1.8848(13)
Co1 O3 1.8927(13)
Co1 O5 1.9104(13)
Co1 N3 1.9405(16)
Co1 N2 1.9459(16)
Co1 N1 1.9505(16)

loop_
_geom_hbond_atom_site_label_D
_geom_hbond_atom_site_label_H
_geom_hbond_atom_site_label_A
_geom_hbond_site_symmetry_A
_geom_hbond_distance_DH
_geom_hbond_distance_HA
_geom_hbond_distance_DA
_geom_hbond_angle_DHA
C25 H25 O5 1_455 0.93 2.54 3.386(3) 151
C29 H29 O4 2_666 0.93 2.59 3.450(3) 153
C34 H34 O6 2_777 0.93 2.52 3.363(3) 151
